data_4119365
loop_
_publ_author_name
'Justin N. Cross'
'Patrick M. Duncan'
'Eric M. Villa'
'Matthew J. Polinski'
'Jean-Marie Babo'
'Evgeny V. Alekseev'
'Corwin H. Booth'
'Thomas E. Albrecht-Schmitt'

_publ_section_title
;
 From Yellow to Black: Dramatic Changes between Cerium(IV) and
 Plutonium(IV) Molybdates
;
_journal_name_full 'Journal of the American Chemical Society'
_journal_page_first 2769
_journal_page_last 2775
_journal_paper_doi 10.1021/ja311910h
_journal_volume 135
_journal_year 2013
_chemical_formula_moiety CsPu3Mo6O25Hx
_chemical_formula_sum 'Cs Mo6 O25 Pu3'
_chemical_formula_weight 1834.55
_chemical_name_common 'Cesium Plutonium(IV)hexamolybdate'
_chemical_name_systematic
; 
 ? 
;
_space_group_IT_number 15
_symmetry_cell_setting monoclinic
_symmetry_space_group_name_Hall '-C 2yc'
_symmetry_space_group_name_H-M 'C 1 2/c 1'
_atom_sites_solution_hydrogens none
_atom_sites_solution_primary direct
_atom_sites_solution_secondary difmap
_audit_creation_method SHELXL-97
_cell_angle_alpha 90.00
_cell_angle_beta 96.218(2)
_cell_angle_gamma 90.00
_cell_formula_units_Z 4
_cell_length_a 12.633(5)
_cell_length_b 21.770(8)
_cell_length_c 7.743(7)
_cell_measurement_reflns_used 2423
_cell_measurement_temperature 100(2)
_cell_measurement_theta_max 27.48
_cell_measurement_theta_min 1.87
_cell_volume 2117(2)
_computing_cell_refinement 'smart saint'
_computing_data_collection smart
_computing_data_reduction SAINT
_computing_molecular_graphics 'SHELXP-97 (Sheldrick, 1997)'
_computing_publication_material 'SHELXCIF-97 (Sheldrick, 2000)'
_computing_structure_refinement 'SHELXL-97 (Sheldrick, 1997)'
_computing_structure_solution 'SHELXS-97 (Sheldrick, 1990)'
_diffrn_ambient_temperature 100(2)
_diffrn_detector_area_resol_mean 0
_diffrn_measured_fraction_theta_full 0.995
_diffrn_measured_fraction_theta_max 0.995
_diffrn_measurement_device_type 'BRUKER apex II'
_diffrn_measurement_method '0.5 wide w/ exposures'
_diffrn_radiation_monochromator 'Quazar optics'
_diffrn_radiation_source 'Imus microfocused'
_diffrn_radiation_type MoK\a
_diffrn_radiation_wavelength 0.71073
_diffrn_reflns_av_R_equivalents 0.0000
_diffrn_reflns_av_sigmaI/netI 0.0488
_diffrn_reflns_limit_h_max 8
_diffrn_reflns_limit_h_min -16
_diffrn_reflns_limit_k_max 0
_diffrn_reflns_limit_k_min -28
_diffrn_reflns_limit_l_max 8
_diffrn_reflns_limit_l_min -9
_diffrn_reflns_number 2423
_diffrn_reflns_theta_full 27.48
_diffrn_reflns_theta_max 27.48
_diffrn_reflns_theta_min 1.87
_exptl_absorpt_coefficient_mu 14.434
_exptl_absorpt_correction_T_max 0.8
_exptl_absorpt_correction_T_min 0.8
_exptl_absorpt_correction_type multi-scan
_exptl_absorpt_process_details SHELTXPREP
_exptl_crystal_colour black
_exptl_crystal_density_diffrn 5.756
_exptl_crystal_density_meas ?
_exptl_crystal_description plate
_exptl_crystal_F_000 3156
_exptl_crystal_size_max 0.035
_exptl_crystal_size_mid 0.015
_exptl_crystal_size_min 0.005
_refine_diff_density_max 4.681
_refine_diff_density_min -2.677
_refine_diff_density_rms 0.396
_refine_ls_extinction_method none
_refine_ls_goodness_of_fit_ref 1.022
_refine_ls_hydrogen_treatment none
_refine_ls_matrix_type full
_refine_ls_number_parameters 200
_refine_ls_number_reflns 2423
_refine_ls_number_restraints 12
_refine_ls_restrained_S_all 1.028
_refine_ls_R_factor_all 0.0625
_refine_ls_R_factor_gt 0.0416
_refine_ls_shift/su_max 0.000
_refine_ls_shift/su_mean 0.000
_refine_ls_structure_factor_coef Fsqd
_refine_ls_weighting_details 'calc w=1/[\s^2^(Fo^2^)+(0.0295P)^2^+124.0430P] where P=(Fo^2^+2Fc^2^)/3'
_refine_ls_weighting_scheme calc
_refine_ls_wR_factor_gt 0.0835
_refine_ls_wR_factor_ref 0.0889
_reflns_number_gt 1870
_reflns_number_total 2423
_reflns_threshold_expression >2sigma(I)
_cod_data_source_file ja311910h_si_002_1.cif
_cod_data_source_block test
_cod_depositor_comments
;
The following automatic conversions were performed:

'_exptl_crystal_density_meas' value 'N/A' was changed to '?' - the
value is perceived as not measured.

Automatic conversion script
Id: cif_fix_values 3008 2015-01-20 13:52:24Z robertas 
;
_cod_database_code 4119365

loop_
_symmetry_equiv_pos_as_xyz
'x, y, z'
'-x, y, -z+1/2'
'x+1/2, y+1/2, z'
'-x+1/2, y+1/2, -z+1/2'
'-x, -y, -z'
'x, -y, z-1/2'
'-x+1/2, -y+1/2, -z'
'x+1/2, -y+1/2, z-1/2'

loop_
_atom_site_label
_atom_site_type_symbol
_atom_site_fract_x
_atom_site_fract_y
_atom_site_fract_z
_atom_site_U_iso_or_equiv
_atom_site_adp_type
_atom_site_occupancy
_atom_site_symmetry_multiplicity
_atom_site_calc_flag
_atom_site_refinement_flags
Pu1 Pu 1.0000 0.00545(3) 0.2500 0.01554(17) Uani 1 2 d S
Pu2 Pu 0.75673(4) -0.25364(2) 0.25209(6) 0.01195(13) Uani 1 1 d .
Cs1A Cs 0.5000 0.01056(11) 0.2500 0.0477(11) Uani 0.741(10) 2 d SP
Mo1 Mo 0.79866(9) -0.10841(5) 0.44578(13) 0.0170(3) Uani 1 1 d .
Mo2A Mo 0.51657(11) -0.19578(8) 0.04886(17) 0.0171(4) Uani 0.761(4) 1 d P
Mo3A Mo 0.80985(13) -0.09466(6) 0.03260(16) 0.0198(5) Uani 0.836(5) 1 d P
Mo2B Mo 0.5096(3) -0.2556(2) 0.0405(5) 0.0124(13) Uani 0.239(4) 1 d P
Mo3B Mo 0.8851(6) -0.1193(3) 0.0422(8) 0.015(2) Uani 0.164(5) 1 d P
O1 O 0.7834(7) -0.1900(4) 0.5106(10) 0.0141(18) Uani 1 1 d .
O6 O 0.6427(7) -0.2313(4) -0.0143(10) 0.0154(18) Uani 1 1 d .
O10 O 0.8012(10) -0.1512(4) -0.1266(12) 0.034(3) Uani 1 1 d .
O11 O 0.9267(8) -0.0454(4) -0.0124(11) 0.0192(19) Uani 1 1 d .
O7 O 0.4216(7) -0.2115(5) -0.1256(12) 0.026(2) Uani 1 1 d U
O2 O 0.8799(8) -0.0764(4) 0.6219(11) 0.023(2) Uani 1 1 d .
O3 O 0.8599(11) -0.0565(5) 0.2788(12) 0.046(4) Uani 1 1 d .
O8 O 0.5306(10) -0.1194(6) 0.0527(16) 0.028(3) Uani 0.75 1 d P
O4 O 0.7776(12) -0.1534(5) 0.2061(13) 0.048(4) Uani 1 1 d .
O12 O 0.7007(10) -0.0510(6) -0.0209(16) 0.033(3) Uani 0.85 1 d P
O5 O 0.6795(10) -0.0769(6) 0.4562(18) 0.050(3) Uani 1 1 d .
O9 O 0.4086(8) -0.2211(6) 0.2079(13) 0.039(3) Uani 1 1 d U
O13B O 0.9724(10) -0.1614(6) 0.2733(19) 0.001(3) Uani 0.50 1 d P
Cs1B Cs 0.5000 0.051(7) 0.2500 0.84(9) Uani 0.259(10) 2 d SP
O13A O 0.9935(16) -0.1640(11) 0.473(3) 0.021(5) Uani 0.40 1 d P

loop_
_atom_site_aniso_label
_atom_site_aniso_U_11
_atom_site_aniso_U_22
_atom_site_aniso_U_33
_atom_site_aniso_U_23
_atom_site_aniso_U_13
_atom_site_aniso_U_12
Pu1 0.0209(4) 0.0144(3) 0.0091(3) 0.000 -0.0082(2) 0.000
Pu2 0.0148(2) 0.0131(2) 0.0071(2) -0.00102(16) -0.00276(15) 0.00255(18)
Cs1A 0.0517(18) 0.0393(16) 0.0450(15) 0.000 -0.0268(11) 0.000
Mo1 0.0236(6) 0.0145(5) 0.0117(5) 0.0010(4) -0.0033(4) -0.0075(4)
Mo2A 0.0037(7) 0.0367(10) 0.0104(7) -0.0009(6) -0.0016(5) 0.0027(6)
Mo3A 0.0362(11) 0.0126(7) 0.0087(6) 0.0010(5) -0.0064(5) -0.0080(7)
Mo2B 0.006(2) 0.020(3) 0.011(2) -0.0017(16) -0.0003(15) 0.0016(17)
Mo3B 0.017(5) 0.014(4) 0.014(3) -0.001(2) 0.004(2) -0.005(3)
O1 0.015(4) 0.011(4) 0.016(4) -0.004(3) 0.002(3) -0.008(3)
O6 0.009(4) 0.028(5) 0.009(4) -0.001(3) -0.002(3) 0.002(4)
O10 0.064(8) 0.020(5) 0.019(5) -0.008(4) 0.016(5) -0.030(5)
O11 0.027(5) 0.017(4) 0.013(4) -0.001(3) -0.003(4) -0.004(4)
O7 0.009(4) 0.048(6) 0.022(5) -0.008(4) -0.004(3) 0.003(4)
O2 0.034(6) 0.015(5) 0.018(5) 0.002(4) -0.004(4) -0.011(4)
O3 0.098(11) 0.031(6) 0.007(5) 0.000(4) -0.006(5) -0.041(7)
O8 0.020(7) 0.034(8) 0.028(7) -0.001(6) -0.003(5) 0.014(6)
O4 0.091(10) 0.036(7) 0.017(5) -0.004(4) 0.002(6) -0.039(7)
O12 0.027(7) 0.026(7) 0.045(8) 0.005(5) -0.006(5) -0.006(5)
O5 0.025(7) 0.034(7) 0.088(10) -0.002(6) -0.012(6) 0.007(5)
O9 0.015(5) 0.083(7) 0.019(5) -0.017(5) 0.003(4) -0.004(5)
O13B -0.005(8) -0.006(6) 0.015(8) 0.002(5) 0.009(6) -0.004(5)
Cs1B 0.65(13) 1.7(3) 0.13(3) 0.000 -0.05(4) 0.000
O13A -0.005(9) 0.034(14) 0.030(13) -0.012(10) -0.014(8) -0.001(9)

loop_
_atom_type_symbol
_atom_type_description
_atom_type_scat_dispersion_real
_atom_type_scat_dispersion_imag
_atom_type_scat_source
O O 0.0106 0.0060 'International Tables Vol C Tables 4.2.6.8 and 6.1.1.4'
Mo Mo -1.6832 0.6857 'International Tables Vol C Tables 4.2.6.8 and 6.1.1.4'
Cs Cs -0.3680 2.1192 'International Tables Vol C Tables 4.2.6.8 and 6.1.1.4'
Pu Pu -9.4100 4.3056 'International Tables Vol C Tables 4.2.6.8 and 6.1.1.4'

loop_
_geom_angle_atom_site_label_1
_geom_angle_atom_site_label_2
_geom_angle_atom_site_label_3
_geom_angle
_geom_angle_site_symmetry_1
_geom_angle_site_symmetry_3
O3 Pu1 O3 106.6(7) 2_755 .
O3 Pu1 O2 87.5(4) 2_755 5_756
O3 Pu1 O2 147.4(3) . 5_756
O3 Pu1 O2 147.4(3) 2_755 6
O3 Pu1 O2 87.5(4) . 6
O2 Pu1 O2 96.2(5) 5_756 6
O3 Pu1 O11 133.5(3) 2_755 6_556
O3 Pu1 O11 76.1(4) . 6_556
O2 Pu1 O11 73.1(3) 5_756 6_556
O2 Pu1 O11 77.8(3) 6 6_556
O3 Pu1 O11 76.1(4) 2_755 5_755
O3 Pu1 O11 133.5(3) . 5_755
O2 Pu1 O11 77.8(3) 5_756 5_755
O2 Pu1 O11 73.1(3) 6 5_755
O11 Pu1 O11 135.9(4) 6_556 5_755
O3 Pu1 O11 82.9(4) 2_755 .
O3 Pu1 O11 64.8(3) . .
O2 Pu1 O11 147.5(3) 5_756 .
O2 Pu1 O11 76.8(3) 6 .
O11 Pu1 O11 133.8(4) 6_556 .
O11 Pu1 O11 69.7(4) 5_755 .
O3 Pu1 O11 64.8(3) 2_755 2_755
O3 Pu1 O11 82.9(4) . 2_755
O2 Pu1 O11 76.8(3) 5_756 2_755
O2 Pu1 O11 147.5(3) 6 2_755
O11 Pu1 O11 69.7(4) 6_556 2_755
O11 Pu1 O11 133.8(4) 5_755 2_755
O11 Pu1 O11 125.3(4) . 2_755
O3 Pu1 Mo3B 43.1(3) 2_755 2_755
O3 Pu1 Mo3B 77.0(4) . 2_755
O2 Pu1 Mo3B 96.0(3) 5_756 2_755
O2 Pu1 Mo3B 164.4(3) 6 2_755
O11 Pu1 Mo3B 96.4(2) 6_556 2_755
O11 Pu1 Mo3B 119.2(3) 5_755 2_755
O11 Pu1 Mo3B 97.9(2) . 2_755
O11 Pu1 Mo3B 29.4(2) 2_755 2_755
O3 Pu1 Mo3B 77.0(4) 2_755 .
O3 Pu1 Mo3B 43.1(3) . .
O2 Pu1 Mo3B 164.4(3) 5_756 .
O2 Pu1 Mo3B 96.0(3) 6 .
O11 Pu1 Mo3B 119.2(3) 6_556 .
O11 Pu1 Mo3B 96.4(2) 5_755 .
O11 Pu1 Mo3B 29.4(2) . .
O11 Pu1 Mo3B 97.9(2) 2_755 .
Mo3B Pu1 Mo3B 74.0(2) 2_755 .
O3 Pu1 Mo3A 34.7(2) 2_755 2_755
O3 Pu1 Mo3A 94.9(3) . 2_755
O2 Pu1 Mo3A 80.0(2) 5_756 2_755
O2 Pu1 Mo3A 175.9(2) 6 2_755
O11 Pu1 Mo3A 99.4(2) 6_556 2_755
O11 Pu1 Mo3A 107.5(2) 5_755 2_755
O11 Pu1 Mo3A 107.3(2) . 2_755
O11 Pu1 Mo3A 30.1(2) 2_755 2_755
Mo3B Pu1 Mo3A 17.90(12) 2_755 2_755
Mo3B Pu1 Mo3A 88.06(14) . 2_755
O3 Pu1 Mo3A 94.9(3) 2_755 .
O3 Pu1 Mo3A 34.7(2) . .
O2 Pu1 Mo3A 175.9(2) 5_756 .
O2 Pu1 Mo3A 80.0(2) 6 .
O11 Pu1 Mo3A 107.5(2) 6_556 .
O11 Pu1 Mo3A 99.4(2) 5_755 .
O11 Pu1 Mo3A 30.1(2) . .
O11 Pu1 Mo3A 107.3(2) 2_755 .
Mo3B Pu1 Mo3A 88.06(14) 2_755 .
Mo3B Pu1 Mo3A 17.90(12) . .
Mo3A Pu1 Mo3A 103.81(6) 2_755 .
O4 Pu2 O9 80.9(5) . 2_655
O4 Pu2 O1 133.3(3) . 7_646
O9 Pu2 O1 76.8(3) 2_655 7_646
O4 Pu2 O7 105.6(5) . 8_546
O9 Pu2 O7 148.1(3) 2_655 8_546
O1 Pu2 O7 76.5(3) 7_646 8_546
O4 Pu2 O6 85.9(4) . 7_645
O9 Pu2 O6 137.0(3) 2_655 7_645
O1 Pu2 O6 136.6(3) 7_646 7_645
O7 Pu2 O6 74.9(3) 8_546 7_645
O4 Pu2 O10 145.7(4) . 7_645
O9 Pu2 O10 94.6(4) 2_655 7_645
O1 Pu2 O10 77.1(3) 7_646 7_645
O7 Pu2 O10 96.1(4) 8_546 7_645
O6 Pu2 O10 74.2(3) 7_645 7_645
O4 Pu2 O1 64.2(3) . .
O9 Pu2 O1 75.9(4) 2_655 .
O1 Pu2 O1 70.8(3) 7_646 .
O7 Pu2 O1 79.1(3) 8_546 .
O6 Pu2 O1 132.9(3) 7_645 .
O10 Pu2 O1 147.8(3) 7_645 .
O4 Pu2 O6 74.8(4) . .
O9 Pu2 O6 65.3(3) 2_655 .
O1 Pu2 O6 128.3(3) 7_646 .
O7 Pu2 O6 146.5(3) 8_546 .
O6 Pu2 O6 71.8(3) 7_645 .
O10 Pu2 O6 72.5(3) 7_645 .
O1 Pu2 O6 127.0(3) . .
O4 Pu2 Mo2B 93.1(4) . .
O9 Pu2 Mo2B 41.2(3) 2_655 .
O1 Pu2 Mo2B 96.2(2) 7_646 .
O7 Pu2 Mo2B 159.9(3) 8_546 .
O6 Pu2 Mo2B 99.6(2) 7_645 .
O10 Pu2 Mo2B 63.9(3) 7_645 .
O1 Pu2 Mo2B 116.6(2) . .
O6 Pu2 Mo2B 32.6(2) . .
O4 Pu2 Mo2A 71.8(4) . .
O9 Pu2 Mo2A 34.8(2) 2_655 .
O1 Pu2 Mo2A 107.1(2) 7_646 .
O7 Pu2 Mo2A 176.3(2) 8_546 .
O6 Pu2 Mo2A 102.2(2) 7_645 .
O10 Pu2 Mo2A 85.2(3) 7_645 .
O1 Pu2 Mo2A 101.6(2) . .
O6 Pu2 Mo2A 30.9(2) . .
Mo2B Pu2 Mo2A 21.85(8) . .
O4 Pu2 Mo1 34.3(3) . .
O9 Pu2 Mo1 76.0(3) 2_655 .
O1 Pu2 Mo1 100.0(2) 7_646 .
O7 Pu2 Mo1 91.9(3) 8_546 .
O6 Pu2 Mo1 112.8(2) 7_645 .
O10 Pu2 Mo1 170.7(3) 7_645 .
O1 Pu2 Mo1 30.0(2) . .
O6 Pu2 Mo1 103.3(2) . .
Mo2B Pu2 Mo1 107.95(8) . .
Mo2A Pu2 Mo1 87.21(4) . .
O4 Pu2 Pu2 97.9(3) . 7_646
O9 Pu2 Pu2 73.1(2) 2_655 7_646
O1 Pu2 Pu2 36.4(2) 7_646 7_646
O7 Pu2 Pu2 75.1(2) 8_546 7_646
O6 Pu2 Pu2 149.59(19) 7_645 7_646
O10 Pu2 Pu2 113.5(2) 7_645 7_646
O1 Pu2 Pu2 34.4(2) . 7_646
O6 Pu2 Pu2 138.4(2) . 7_646
Mo2B Pu2 Pu2 110.23(8) . 7_646
Mo2A Pu2 Pu2 107.63(4) . 7_646
Mo1 Pu2 Pu2 63.90(3) . 7_646
Cs1B Cs1A O12 73.3(2) . 6_556
Cs1B Cs1A O12 73.3(2) . 5_655
O12 Cs1A O12 146.6(5) 6_556 5_655
Cs1B Cs1A O5 125.9(2) . .
O12 Cs1A O5 52.6(3) 6_556 .
O12 Cs1A O5 160.8(3) 5_655 .
Cs1B Cs1A O5 125.9(2) . 2_655
O12 Cs1A O5 160.8(3) 6_556 2_655
O12 Cs1A O5 52.6(3) 5_655 2_655
O5 Cs1A O5 108.1(4) . 2_655
Cs1B Cs1A O8 150.3(2) . .
O12 Cs1A O8 112.8(3) 6_556 .
O12 Cs1A O8 96.4(3) 5_655 .
O5 Cs1A O8 67.0(3) . .
O5 Cs1A O8 51.1(3) 2_655 .
Cs1B Cs1A O8 150.3(2) . 2_655
O12 Cs1A O8 96.4(3) 6_556 2_655
O12 Cs1A O8 112.8(3) 5_655 2_655
O5 Cs1A O8 51.1(3) . 2_655
O5 Cs1A O8 67.0(3) 2_655 2_655
O8 Cs1A O8 59.5(5) . 2_655
Cs1B Cs1A O8 44.6(2) . 6_556
O12 Cs1A O8 50.3(3) 6_556 6_556
O12 Cs1A O8 103.3(3) 5_655 6_556
O5 Cs1A O8 92.9(3) . 6_556
O5 Cs1A O8 141.9(3) 2_655 6_556
O8 Cs1A O8 159.8(4) . 6_556
O8 Cs1A O8 107.4(3) 2_655 6_556
Cs1B Cs1A O8 44.6(2) . 5_655
O12 Cs1A O8 103.3(3) 6_556 5_655
O12 Cs1A O8 50.3(3) 5_655 5_655
O5 Cs1A O8 141.9(3) . 5_655
O5 Cs1A O8 92.9(3) 2_655 5_655
O8 Cs1A O8 107.4(3) . 5_655
O8 Cs1A O8 159.8(4) 2_655 5_655
O8 Cs1A O8 89.1(5) 6_556 5_655
Cs1B Cs1A O5 66.9(2) . 6
O12 Cs1A O5 73.6(3) 6_556 6
O12 Cs1A O5 93.2(3) 5_655 6
O5 Cs1A O5 95.2(4) . 6
O5 Cs1A O5 111.8(2) 2_655 6
O8 Cs1A O5 86.5(3) . 6
O8 Cs1A O5 138.0(3) 2_655 6
O8 Cs1A O5 97.1(3) 6_556 6
O8 Cs1A O5 46.9(3) 5_655 6
Cs1B Cs1A O5 66.9(2) . 5_656
O12 Cs1A O5 93.2(3) 6_556 5_656
O12 Cs1A O5 73.6(3) 5_655 5_656
O5 Cs1A O5 111.8(2) . 5_656
O5 Cs1A O5 95.2(4) 2_655 5_656
O8 Cs1A O5 138.0(3) . 5_656
O8 Cs1A O5 86.5(3) 2_655 5_656
O8 Cs1A O5 46.9(3) 6_556 5_656
O8 Cs1A O5 97.1(3) 5_655 5_656
O5 Cs1A O5 133.7(4) 6 5_656
Cs1B Cs1A O12 111.16(19) . 2_655
O12 Cs1A O12 110.5(3) 6_556 2_655
O12 Cs1A O12 81.8(3) 5_655 2_655
O5 Cs1A O12 89.7(3) . 2_655
O5 Cs1A O12 65.3(3) 2_655 2_655
O8 Cs1A O12 94.3(3) . 2_655
O8 Cs1A O12 45.5(3) 2_655 2_655
O8 Cs1A O12 83.9(3) 6_556 2_655
O8 Cs1A O12 128.4(3) 5_655 2_655
O5 Cs1A O12 175.0(3) 6 2_655
O5 Cs1A O12 44.6(3) 5_656 2_655
O5 Mo1 O2 104.7(6) . .
O5 Mo1 O1 105.0(5) . .
O2 Mo1 O1 103.7(4) . .
O5 Mo1 O3 102.7(6) . .
O2 Mo1 O3 92.6(4) . .
O1 Mo1 O3 142.8(4) . .
O5 Mo1 O4 101.9(6) . .
O2 Mo1 O4 151.8(5) . .
O1 Mo1 O4 77.6(4) . .
O3 Mo1 O4 72.7(4) . .
O5 Mo1 Pu2 107.2(4) . .
O2 Mo1 Pu2 137.3(3) . .
O1 Mo1 Pu2 40.7(2) . .
O3 Mo1 Pu2 107.0(3) . .
O4 Mo1 Pu2 37.0(3) . .
Mo2B Mo2A O8 177.0(5) . .
Mo2B Mo2A O7 74.2(4) . .
O8 Mo2A O7 105.8(6) . .
Mo2B Mo2A O6 68.4(3) . .
O8 Mo2A O6 108.8(5) . .
O7 Mo2A O6 104.4(4) . .
Mo2B Mo2A O9 73.1(4) . .
O8 Mo2A O9 109.9(6) . .
O7 Mo2A O9 88.0(4) . .
O6 Mo2A O9 134.0(5) . .
Mo2B Mo2A O9 78.6(4) . 2_655
O8 Mo2A O9 102.1(6) . 2_655
O7 Mo2A O9 148.7(5) . 2_655
O6 Mo2A O9 79.2(4) . 2_655
O9 Mo2A O9 69.3(5) . 2_655
Mo2B Mo2A Mo2A 91.88(19) . 2_655
O8 Mo2A Mo2A 90.4(4) . 2_655
O7 Mo2A Mo2A 127.3(3) . 2_655
O6 Mo2A Mo2A 117.3(2) . 2_655
O9 Mo2A Mo2A 39.8(3) . 2_655
O9 Mo2A Mo2A 38.1(3) 2_655 2_655
Mo2B Mo2A Cs1B 141.0(13) . 5_655
O8 Mo2A Cs1B 37.4(13) . 5_655
O7 Mo2A Cs1B 73.2(10) . 5_655
O6 Mo2A Cs1B 99.8(7) . 5_655
O9 Mo2A Cs1B 126.0(7) . 5_655
O9 Mo2A Cs1B 137.6(11) 2_655 5_655
Mo2A Mo2A Cs1B 125.1(12) 2_655 5_655
Mo2B Mo2A Pu2 73.35(19) . .
O8 Mo2A Pu2 105.4(4) . .
O7 Mo2A Pu2 140.3(3) . .
O6 Mo2A Pu2 41.5(2) . .
O9 Mo2A Pu2 103.8(3) . .
O9 Mo2A Pu2 38.1(3) 2_655 .
Mo2A Mo2A Pu2 76.10(5) 2_655 .
Cs1B Mo2A Pu2 123.1(2) 5_655 .
Mo3B Mo3A O12 168.3(6) . .
Mo3B Mo3A O10 71.7(5) . .
O12 Mo3A O10 103.8(6) . .
Mo3B Mo3A O11 66.3(4) . .
O12 Mo3A O11 105.6(5) . .
O10 Mo3A O11 105.2(4) . .
Mo3B Mo3A O4 82.8(6) . .
O12 Mo3A O4 108.4(6) . .
O10 Mo3A O4 91.3(4) . .
O11 Mo3A O4 137.2(5) . .
Mo3B Mo3A O3 87.6(5) . .
O12 Mo3A O3 99.0(6) . .
O10 Mo3A O3 155.3(5) . .
O11 Mo3A O3 77.3(4) . .
O4 Mo3A O3 72.4(4) . .
Mo3B Mo3A Pu1 74.2(3) . .
O12 Mo3A Pu1 105.3(4) . .
O10 Mo3A Pu1 139.7(4) . .
O11 Mo3A Pu1 39.8(3) . .
O4 Mo3A Pu1 105.1(3) . .
O3 Mo3A Pu1 37.4(3) . .
Mo3B Mo3A Cs1B 150.4(12) . 5_655
O12 Mo3A Cs1B 24.9(17) . 5_655
O10 Mo3A Cs1B 79.4(15) . 5_655
O11 Mo3A Cs1B 117.3(15) . 5_655
O4 Mo3A Cs1B 104.3(13) . 5_655
O3 Mo3A Cs1B 122.0(12) . 5_655
Pu1 Mo3A Cs1B 129.0(19) . 5_655
Mo2A Mo2B O13A 166.3(7) . 8_445
Mo2A Mo2B O6 70.7(3) . .
O13A Mo2B O6 106.4(8) 8_445 .
Mo2A Mo2B O7 63.5(4) . .
O13A Mo2B O7 104.8(7) 8_445 .
O6 Mo2B O7 100.5(4) . .
Mo2A Mo2B O9 69.4(4) . .
O13A Mo2B O9 118.1(8) 8_445 .
O6 Mo2B O9 132.8(5) . .
O7 Mo2B O9 83.3(5) . .
Mo2A Mo2B O9 66.4(4) . 2_655
O13A Mo2B O9 126.6(7) 8_445 2_655
O6 Mo2B O9 76.0(4) . 2_655
O7 Mo2B O9 127.7(5) . 2_655
O9 Mo2B O9 65.7(5) . 2_655
Mo2A Mo2B Mo3B 148.2(3) . 7_645
O13A Mo2B Mo3B 31.4(6) 8_445 7_645
O6 Mo2B Mo3B 77.6(3) . 7_645
O7 Mo2B Mo3B 122.7(4) . 7_645
O9 Mo2B Mo3B 138.9(4) . 7_645
O9 Mo2B Mo3B 107.7(4) 2_655 7_645
Mo2A Mo2B Pu2 84.8(2) . .
O13A Mo2B Pu2 102.7(6) 8_445 .
O6 Mo2B Pu2 44.9(3) . .
O7 Mo2B Pu2 141.1(4) . .
O9 Mo2B Pu2 107.2(3) . .
O9 Mo2B Pu2 41.8(3) 2_655 .
Mo3B Mo2B Pu2 73.62(16) 7_645 .
Mo2A Mo2B Cs1B 29.5(8) . 5_655
O13A Mo2B Cs1B 136.8(10) 8_445 5_655
O6 Mo2B Cs1B 67.7(3) . 5_655
O7 Mo2B Cs1B 41.2(5) . 5_655
O9 Mo2B Cs1B 88.4(7) . 5_655
O9 Mo2B Cs1B 94.5(8) 2_655 5_655
Mo3B Mo2B Cs1B 132.5(6) 7_645 5_655
Pu2 Mo2B Cs1B 100.6(3) . 5_655
Mo3A Mo3B O10 71.8(5) . .
Mo3A Mo3B O11 79.3(5) . .
O10 Mo3B O11 111.0(5) . .
Mo3A Mo3B O13A 171.9(9) . 2_755
O10 Mo3B O13A 100.7(9) . 2_755
O11 Mo3B O13A 101.3(9) . 2_755
Mo3A Mo3B O4 66.2(5) . .
O10 Mo3B O4 86.1(5) . .
O11 Mo3B O4 134.5(6) . .
O13A Mo3B O4 117.0(9) 2_755 .
Mo3A Mo3B O13B 128.3(6) . .
O10 Mo3B O13B 131.1(6) . .
O11 Mo3B O13B 116.2(5) . .
O13A Mo3B O13B 58.8(8) 2_755 .
O4 Mo3B O13B 70.1(5) . .
Mo3A Mo3B O3 64.7(5) . .
O10 Mo3B O3 134.5(6) . .
O11 Mo3B O3 73.9(4) . .
O13A Mo3B O3 123.3(8) 2_755 .
O4 Mo3B O3 65.1(4) . .
O13B Mo3B O3 72.9(5) . .
Mo3A Mo3B O13B 146.9(6) . 2_755
O10 Mo3B O13B 131.6(6) . 2_755
O11 Mo3B O13B 105.8(5) . 2_755
O13A Mo3B O13B 40.8(8) 2_755 2_755
O4 Mo3B O13B 89.9(5) . 2_755
O13B Mo3B O13B 20.3(6) . 2_755
O3 Mo3B O13B 85.0(5) . 2_755
Mo3A Mo3B Mo2B 143.5(5) . 7_645
O10 Mo3B Mo2B 74.7(5) . 7_645
O11 Mo3B Mo2B 127.0(5) . 7_645
O13A Mo3B Mo2B 31.3(7) 2_755 7_645
O4 Mo3B Mo2B 97.7(4) . 7_645
O13B Mo3B Mo2B 67.4(4) . 7_645
O3 Mo3B Mo2B 140.2(4) . 7_645
O13B Mo3B Mo2B 58.1(4) 2_755 7_645
Mo3A Mo3B Pu1 87.9(4) . .
O10 Mo3B Pu1 150.5(5) . .
O11 Mo3B Pu1 42.2(3) . .
O13A Mo3B Pu1 97.9(8) 2_755 .
O4 Mo3B Pu1 105.6(4) . .
O13B Mo3B Pu1 78.3(4) . .
O3 Mo3B Pu1 41.3(3) . .
O13B Mo3B Pu1 76.4(4) 2_755 .
Mo2B Mo3B Pu1 128.5(2) 7_645 .
Mo1 O1 Pu2 139.4(4) . 7_646
Mo1 O1 Pu2 109.3(4) . .
Pu2 O1 Pu2 109.2(3) 7_646 .
Mo2B O6 Mo2A 40.9(2) . .
Mo2B O6 Pu2 135.5(4) . 7_645
Mo2A O6 Pu2 143.0(4) . 7_645
Mo2B O6 Pu2 102.5(4) . .
Mo2A O6 Pu2 107.6(4) . .
Pu2 O6 Pu2 108.2(3) 7_645 .
Mo3A O10 Mo3B 36.5(3) . .
Mo3A O10 Pu2 154.6(5) . 7_645
Mo3B O10 Pu2 142.6(7) . 7_645
Mo3B O11 Mo3A 34.5(3) . .
Mo3B O11 Pu1 133.7(5) . 5_755
Mo3A O11 Pu1 138.4(4) . 5_755
Mo3B O11 Pu1 108.4(4) . .
Mo3A O11 Pu1 110.0(4) . .
Pu1 O11 Pu1 110.3(4) 5_755 .
Mo2A O7 Mo2B 42.2(3) . .
Mo2A O7 Pu2 153.3(6) . 8_445
Mo2B O7 Pu2 123.6(5) . 8_445
Mo2A O7 Cs1B 80.7(4) . 5_655
Mo2B O7 Cs1B 119.7(4) . 5_655
Pu2 O7 Cs1B 116.5(4) 8_445 5_655
Mo1 O2 Pu1 153.8(5) . 5_756
Mo1 O3 Mo3A 105.7(4) . .
Mo1 O3 Pu1 142.0(5) . .
Mo3A O3 Pu1 107.9(5) . .
Mo1 O3 Mo3B 106.2(5) . .
Mo3A O3 Mo3B 27.7(2) . .
Pu1 O3 Mo3B 95.6(5) . .
Mo2A O8 Cs1B 121(3) . 5_655
Mo2A O8 Cs1A 148.7(7) . .
Cs1B O8 Cs1A 85(3) 5_655 .
Mo2A O8 Cs1A 133.8(6) . 5_655
Cs1B O8 Cs1A 13(3) 5_655 5_655
Cs1A O8 Cs1A 72.6(3) . 5_655
Mo3A O4 Mo1 107.0(5) . .
Mo3A O4 Mo3B 31.0(3) . .
Mo1 O4 Mo3B 110.1(5) . .
Mo3A O4 Pu2 142.8(6) . .
Mo1 O4 Pu2 108.8(5) . .
Mo3B O4 Pu2 122.6(7) . .
Mo3A O12 Cs1B 141(3) . 5_655
Mo3A O12 Cs1A 155.0(7) . 5_655
Cs1B O12 Cs1A 17(3) 5_655 5_655
Mo3A O12 Cs1A 130.9(6) . .
Cs1B O12 Cs1A 75.1(11) 5_655 .
Cs1A O12 Cs1A 69.5(3) 5_655 .
Mo1 O5 Cs1A 143.7(7) . .
Mo1 O5 Cs1B 140.1(13) . 5_656
Cs1A O5 Cs1B 75.7(14) . 5_656
Mo1 O5 Cs1A 144.4(6) . 5_656
Cs1A O5 Cs1A 68.2(2) . 5_656
Cs1B O5 Cs1A 14(2) 5_656 5_656
Mo2A O9 Mo2B 37.5(2) . .
Mo2A O9 Mo2A 102.1(5) . 2_655
Mo2B O9 Mo2A 114.4(5) . 2_655
Mo2A O9 Mo2B 110.2(5) . 2_655
Mo2B O9 Mo2B 99.6(5) . 2_655
Mo2A O9 Mo2B 35.0(2) 2_655 2_655
Mo2A O9 Pu2 150.3(5) . 2_655
Mo2B O9 Pu2 128.2(6) . 2_655
Mo2A O9 Pu2 107.1(4) 2_655 2_655
Mo2B O9 Pu2 97.0(5) 2_655 2_655
O13B O13B O13A 112(3) 2_755 .
O13B O13B Mo3B 91(2) 2_755 .
O13A O13B Mo3B 148.0(11) . .
O13B O13B Mo3B 68.7(19) 2_755 2_755
O13A O13B Mo3B 50.9(9) . 2_755
Mo3B O13B Mo3B 127.8(6) . 2_755
Cs1A Cs1B O8 123(3) . 6_556
Cs1A Cs1B O8 123(3) . 5_655
O8 Cs1B O8 115(5) 6_556 5_655
Cs1A Cs1B O7 157.4(9) . 6_556
O8 Cs1B O7 46(2) 6_556 6_556
O8 Cs1B O7 73(3) 5_655 6_556
Cs1A Cs1B O7 157.4(9) . 5_655
O8 Cs1B O7 73(3) 6_556 5_655
O8 Cs1B O7 46(2) 5_655 5_655
O7 Cs1B O7 45.1(17) 6_556 5_655
Cs1A Cs1B O12 90(3) . 5_655
O8 Cs1B O12 123(3) 6_556 5_655
O8 Cs1B O12 57.0(9) 5_655 5_655
O7 Cs1B O12 85(3) 6_556 5_655
O7 Cs1B O12 94(3) 5_655 5_655
Cs1A Cs1B O12 90(3) . 6_556
O8 Cs1B O12 57.0(9) 6_556 6_556
O8 Cs1B O12 123(3) 5_655 6_556
O7 Cs1B O12 94(3) 6_556 6_556
O7 Cs1B O12 85(3) 5_655 6_556
O12 Cs1B O12 180(6) 5_655 6_556
Cs1A Cs1B Mo2A 143.9(13) . 6_556
O8 Cs1B Mo2A 21.5(13) 6_556 6_556
O8 Cs1B Mo2A 93(4) 5_655 6_556
O7 Cs1B Mo2A 26.1(9) 6_556 6_556
O7 Cs1B Mo2A 53.6(19) 5_655 6_556
O12 Cs1B Mo2A 110(3) 5_655 6_556
O12 Cs1B Mo2A 69.7(18) 6_556 6_556
Cs1A Cs1B Mo2A 143.9(13) . 5_655
O8 Cs1B Mo2A 93(4) 6_556 5_655
O8 Cs1B Mo2A 21.5(13) 5_655 5_655
O7 Cs1B Mo2A 53.6(19) 6_556 5_655
O7 Cs1B Mo2A 26.1(9) 5_655 5_655
O12 Cs1B Mo2A 69.7(18) 5_655 5_655
O12 Cs1B Mo2A 110(3) 6_556 5_655
Mo2A Cs1B Mo2A 72(3) 6_556 5_655
Cs1A Cs1B O5 100(2) . 6
O8 Cs1B O5 115(3) 6_556 6
O8 Cs1B O5 52.5(8) 5_655 6
O7 Cs1B O5 103(3) 6_556 6
O7 Cs1B O5 57.9(16) 5_655 6
O12 Cs1B O5 100.9(7) 5_655 6
O12 Cs1B O5 79.1(5) 6_556 6
Mo2A Cs1B O5 105(3) 6_556 6
Mo2A Cs1B O5 58.0(14) 5_655 6
Cs1A Cs1B O5 100(2) . 5_656
O8 Cs1B O5 52.5(8) 6_556 5_656
O8 Cs1B O5 115(3) 5_655 5_656
O7 Cs1B O5 57.9(16) 6_556 5_656
O7 Cs1B O5 103(3) 5_655 5_656
O12 Cs1B O5 79.1(5) 5_655 5_656
O12 Cs1B O5 100.9(7) 6_556 5_656
Mo2A Cs1B O5 58.0(14) 6_556 5_656
Mo2A Cs1B O5 105(3) 5_655 5_656
O5 Cs1B O5 161(5) 6 5_656
Cs1A Cs1B Mo2B 153.3(8) . 6_556
O8 Cs1B Mo2B 31.0(18) 6_556 6_556
O8 Cs1B Mo2B 84(3) 5_655 6_556
O7 Cs1B Mo2B 19.0(6) 6_556 6_556
O7 Cs1B Mo2B 45.2(15) 5_655 6_556
O12 Cs1B Mo2B 104(3) 5_655 6_556
O12 Cs1B Mo2B 75(2) 6_556 6_556
Mo2A Cs1B Mo2B 9.5(5) 6_556 6_556
Mo2A Cs1B Mo2B 63(2) 5_655 6_556
O5 Cs1B Mo2B 100(3) 6 6_556
O5 Cs1B Mo2B 62.5(18) 5_656 6_556
O13B O13A Mo3B 88.3(13) . 2_755
O13B O13A Mo2B 108.8(13) . 8_546
Mo3B O13A Mo2B 117.3(11) 2_755 8_546

loop_
_geom_bond_atom_site_label_1
_geom_bond_atom_site_label_2
_geom_bond_distance
_geom_bond_site_symmetry_2
Pu1 O3 2.255(11) 2_755
Pu1 O3 2.255(11) .
Pu1 O2 2.313(9) 5_756
Pu1 O2 2.313(9) 6
Pu1 O11 2.317(9) 6_556
Pu1 O11 2.317(9) 5_755
Pu1 O11 2.409(8) .
Pu1 O11 2.409(8) 2_755
Pu1 Mo3B 3.401(7) 2_755
Pu1 Mo3B 3.401(7) .
Pu1 Mo3A 3.5323(17) 2_755
Pu1 Mo3A 3.5324(17) .
Pu2 O4 2.232(11) .
Pu2 O9 2.258(11) 2_655
Pu2 O1 2.311(8) 7_646
Pu2 O7 2.320(9) 8_546
Pu2 O6 2.370(8) 7_645
Pu2 O10 2.370(9) 7_645
Pu2 O1 2.428(8) .
Pu2 O6 2.433(8) .
Pu2 Mo2B 3.365(4) .
Pu2 Mo2A 3.4977(18) .
Pu2 Mo1 3.5147(17) .
Pu2 Pu2 3.864(4) 7_646
Cs1A Cs1B 0.88(15) .
Cs1A O12 3.062(12) 6_556
Cs1A O12 3.062(12) 5_655
Cs1A O5 3.246(12) .
Cs1A O5 3.246(12) 2_655
Cs1A O8 3.259(13) .
Cs1A O8 3.259(13) 2_655
Cs1A O8 3.326(14) 6_556
Cs1A O8 3.326(14) 5_655
Cs1A O5 3.677(14) 6
Cs1A O5 3.677(14) 5_656
Cs1A O12 3.711(14) 2_655
Mo1 O5 1.664(12) .
Mo1 O2 1.759(9) .
Mo1 O1 1.861(8) .
Mo1 O3 1.940(10) .
Mo1 O4 2.090(10) .
Mo2A Mo2B 1.307(5) .
Mo2A O8 1.671(14) .
Mo2A O7 1.741(9) .
Mo2A O6 1.883(9) .
Mo2A O9 2.011(11) .
Mo2A O9 2.088(10) 2_655
Mo2A Mo2A 3.187(4) 2_655
Mo2A Cs1B 3.90(12) 5_655
Mo3A Mo3B 1.087(7) .
Mo3A O12 1.689(13) .
Mo3A O10 1.738(9) .
Mo3A O11 1.887(9) .
Mo3A O4 1.929(11) .
Mo3A O3 2.113(9) .
Mo3A Cs1B 4.38(3) 5_655
Mo2B O13A 1.83(2) 8_445
Mo2B O6 1.855(10) .
Mo2B O7 1.872(10) .
Mo2B O9 2.056(11) .
Mo2B O9 2.234(12) 2_655
Mo2B Mo3B 3.127(8) 7_645
Mo2B Cs1B 4.99(13) 5_655
Mo3B O10 1.736(12) .
Mo3B O11 1.758(11) .
Mo3B O13A 1.83(2) 2_755
Mo3B O4 2.092(14) .
Mo3B O13B 2.198(17) .
Mo3B O3 2.335(13) .
Mo3B O13B 2.359(16) 2_755
Mo3B Mo2B 3.127(8) 7_645
O1 Pu2 2.311(8) 7_646
O6 Pu2 2.370(8) 7_645
O10 Pu2 2.370(9) 7_645
O11 Pu1 2.318(9) 5_755
O7 Pu2 2.320(9) 8_445
O7 Cs1B 3.79(14) 5_655
O2 Pu1 2.313(9) 5_756
O8 Cs1B 2.77(8) 5_655
O8 Cs1A 3.326(14) 5_655
O12 Cs1B 2.933(12) 5_655
O12 Cs1A 3.062(12) 5_655
O5 Cs1B 3.43(3) 5_656
O5 Cs1A 3.677(14) 5_656
O9 Mo2A 2.088(10) 2_655
O9 Mo2B 2.234(12) 2_655
O9 Pu2 2.258(11) 2_655
O13B O13B 0.82(2) 2_755
O13B O13A 1.54(3) .
O13B Mo3B 2.359(16) 2_755
Cs1B O8 2.77(8) 6_556
Cs1B O8 2.77(8) 5_655
Cs1B O7 3.79(14) 6_556
Cs1B O7 3.79(14) 5_655
Cs1B O12 2.933(12) 5_655
Cs1B O12 2.933(12) 6_556
Cs1B Mo2A 3.90(12) 6_556
Cs1B Mo2A 3.90(12) 5_655
Cs1B O5 3.43(3) 6
Cs1B O5 3.43(3) 5_656
Cs1B Mo2B 4.99(13) 6_556
O13A Mo3B 1.83(2) 2_755
O13A Mo2B 1.83(2) 8_546
